data_2220071
loop_
_publ_author_name
'Wan, Xin-Sheng'
'Dang, Yu-Li'
'Kou, Chun-Hong'
'Zhou, Zhan-Fang'
'Niu, Cao-Yuan'

_publ_section_title
;<i>catena</i>-Poly[[[<i>N</i>'-(4-cyanobenzylidene)nicotinohydrazide)silver(I)]-\m-<i>N</i>'-(4-cyanobenzylidene)nicotinohydrazide]
 hexafluoridophosphate]
;
_journal_coeditor_code BH2203
_journal_issue 12
_journal_name_full 'Acta Crystallographica Section E'
_journal_page_first m1618
_journal_page_last m1619
_journal_paper_doi 10.1107/S1600536808038907
_journal_volume 64
_journal_year 2008
_chemical_formula_iupac '[Ag (C14 H10 N4 O)2] P F6'
_chemical_formula_moiety 'C28 H20 Ag N8 O2 +, F6 P -'
_chemical_formula_sum 'C28 H20 Ag F6 N8 O2 P'
_chemical_formula_weight 753.36
_chemical_name_systematic
;
<i>catena</i>-Poly[[[N'-(4-cyanobenzylidene)nicotinohydrazide)silver(I)]-\m-
N'-(4-cyanobenzylidene)nicotinohydrazide] hexafluorophosphate]
;
_space_group_IT_number 15
_symmetry_cell_setting monoclinic
_symmetry_space_group_name_Hall '-C 2yc'
_symmetry_space_group_name_H-M 'C 1 2/c 1'
_atom_sites_solution_hydrogens geom
_atom_sites_solution_primary direct
_atom_sites_solution_secondary difmap
_audit_creation_method SHELXL-97
_cell_angle_alpha 90.00
_cell_angle_beta 99.9770(10)
_cell_angle_gamma 90.00
_cell_formula_units_Z 8
_cell_length_a 22.3252(17)
_cell_length_b 13.6939(11)
_cell_length_c 19.8523(16)
_cell_measurement_reflns_used 5745
_cell_measurement_temperature 173(2)
_cell_measurement_theta_max 27.50
_cell_measurement_theta_min 2.08
_cell_volume 5977.4(8)
_computing_cell_refinement 'SAINT (Siemens, 1996)'
_computing_data_collection 'SMART (Siemens, 1996)'
_computing_data_reduction 'SAINT (Siemens, 1996)'
_computing_molecular_graphics
;
SHELXL97 (Sheldrick, 2008) and DIAMOND (Brandenburg, 2005)
;
_computing_publication_material 'SHELXL97 (Sheldrick, 2008)'
_computing_structure_refinement 'SHELXL97 (Sheldrick, 2008)'
_computing_structure_solution 'SHELXL97 (Sheldrick, 2008)'
_diffrn_ambient_temperature 173(2)
_diffrn_measured_fraction_theta_full 0.995
_diffrn_measured_fraction_theta_max 0.995
_diffrn_measurement_device_type 'Siemens SMART CCD area-detector'
_diffrn_measurement_method '\f and \w'
_diffrn_radiation_monochromator graphite
_diffrn_radiation_source 'fine-focus sealed tube'
_diffrn_radiation_type MoK\a
_diffrn_radiation_wavelength 0.71073
_diffrn_reflns_av_R_equivalents 0.0215
_diffrn_reflns_av_sigmaI/netI 0.0254
_diffrn_reflns_limit_h_max 25
_diffrn_reflns_limit_h_min -28
_diffrn_reflns_limit_k_max 17
_diffrn_reflns_limit_k_min -16
_diffrn_reflns_limit_l_max 25
_diffrn_reflns_limit_l_min -25
_diffrn_reflns_number 19020
_diffrn_reflns_theta_full 27.50
_diffrn_reflns_theta_max 27.50
_diffrn_reflns_theta_min 2.08
_diffrn_standards_decay_% 0
_exptl_absorpt_coefficient_mu 0.808
_exptl_absorpt_correction_T_max 0.7995
_exptl_absorpt_correction_T_min 0.7176
_exptl_absorpt_correction_type multi-scan
_exptl_absorpt_process_details '(SADABS; Siemens, 1996)'
_exptl_crystal_colour colourless
_exptl_crystal_density_diffrn 1.674
_exptl_crystal_density_method 'not measured'
_exptl_crystal_description prism
_exptl_crystal_F_000 3008
_exptl_crystal_size_max 0.44
_exptl_crystal_size_mid 0.32
_exptl_crystal_size_min 0.29
_refine_diff_density_max 0.923
_refine_diff_density_min -0.666
_refine_ls_extinction_method none
_refine_ls_goodness_of_fit_ref 1.028
_refine_ls_hydrogen_treatment mixed
_refine_ls_matrix_type full
_refine_ls_number_parameters 460
_refine_ls_number_reflns 6823
_refine_ls_number_restraints 96
_refine_ls_restrained_S_all 1.088
_refine_ls_R_factor_all 0.0538
_refine_ls_R_factor_gt 0.0368
_refine_ls_shift/su_max 0.001
_refine_ls_shift/su_mean 0.000
_refine_ls_structure_factor_coef Fsqd
_refine_ls_weighting_details 'calc w=1/[\s^2^(Fo^2^)+(0.0457P)^2^+5.9377P] where P=(Fo^2^+2Fc^2^)/3'
_refine_ls_weighting_scheme calc
_refine_ls_wR_factor_gt 0.0902
_refine_ls_wR_factor_ref 0.0994
_reflns_number_gt 5105
_reflns_number_total 6823
_reflns_threshold_expression I>2\s(I)
_cod_data_source_file bh2203.cif
_cod_data_source_block I
_cod_original_sg_symbol_H-M 'C 2/c'
_cod_database_code 2220071
_cod_database_fobs_code 2220071

loop_
_symmetry_equiv_pos_as_xyz
'x, y, z'
'-x, y, -z+1/2'
'x+1/2, y+1/2, z'
'-x+1/2, y+1/2, -z+1/2'
'-x, -y, -z'
'x, -y, z-1/2'
'-x+1/2, -y+1/2, -z'
'x+1/2, -y+1/2, z-1/2'

loop_
_atom_site_type_symbol
_atom_site_label
_atom_site_fract_x
_atom_site_fract_y
_atom_site_fract_z
_atom_site_U_iso_or_equiv
_atom_site_adp_type
_atom_site_calc_flag
_atom_site_refinement_flags
_atom_site_occupancy
_atom_site_disorder_assembly
_atom_site_disorder_group
N N8 0.61351(13) 0.7668(2) -0.23514(14) 0.0680(8) Uani d . 1 . .
C C28 0.57801(14) 0.7655(3) -0.20064(15) 0.0538(7) Uani d . 1 . .
C C25 0.53188(13) 0.7592(2) -0.15834(14) 0.0478(7) Uani d . 1 . .
C C24 0.50609(14) 0.6686(2) -0.14987(15) 0.0531(7) Uani d . 1 . .
H H24 0.5184 0.6128 -0.1724 0.064 Uiso calc R 1 . .
C C26 0.51433(15) 0.8411(3) -0.12646(17) 0.0601(8) Uani d . 1 . .
H H26 0.5315 0.9031 -0.1330 0.072 Uiso calc R 1 . .
C C27 0.47114(15) 0.8310(2) -0.08462(18) 0.0601(8) Uani d . 1 . .
H H27 0.4592 0.8868 -0.0618 0.072 Uiso calc R 1 . .
C C23 0.46282(14) 0.6602(2) -0.10881(15) 0.0510(7) Uani d . 1 . .
H H23 0.4449 0.5985 -0.1032 0.061 Uiso calc R 1 . .
C C22 0.44513(13) 0.7418(2) -0.07544(14) 0.0477(7) Uani d . 1 . .
C C21 0.40138(14) 0.7334(2) -0.02860(15) 0.0520(7) Uani d . 1 . .
H H21 0.3960 0.7864 0.0006 0.062 Uiso calc R 1 . .
N N7 0.37061(11) 0.6556(2) -0.02684(12) 0.0494(6) Uani d . 1 . .
N N6 0.33253(11) 0.6554(2) 0.02109(12) 0.0486(6) Uani d D 1 . .
Ag Ag1 0.182725(12) 0.812121(16) 0.197931(13) 0.05723(10) Uani d . 1 . .
C C12 0.44862(16) 1.2299(3) -0.09411(17) 0.0643(9) Uani d . 1 . .
H H12 0.4699 1.1967 -0.1248 0.077 Uiso calc R 1 . .
C C19 0.24057(13) 0.66761(18) 0.10608(13) 0.0401(6) Uani d . 1 . .
H H19 0.2509 0.7270 0.0862 0.048 Uiso calc R 1 . .
C C15 0.19185(13) 0.5876(2) 0.18284(14) 0.0429(6) Uani d . 1 . .
H H15 0.1673 0.5897 0.2174 0.052 Uiso calc R 1 . .
C C6 0.24333(13) 1.19804(19) 0.14358(14) 0.0416(6) Uani d . 1 . .
C C18 0.26109(12) 0.58116(18) 0.08291(12) 0.0367(5) Uani d . 1 . .
C C9 0.38638(14) 1.3271(2) -0.00520(16) 0.0532(7) Uani d . 1 . .
H H9 0.3651 1.3608 0.0253 0.064 Uiso calc R 1 . .
C C7 0.33364(14) 1.1743(2) 0.01789(15) 0.0502(7) Uani d . 1 . .
H H7 0.3256 1.1073 0.0076 0.060 Uiso calc R 1 . .
C C4 0.20356(12) 1.13009(19) 0.17502(13) 0.0380(6) Uani d . 1 . .
C C17 0.24587(13) 0.49446(19) 0.11196(14) 0.0449(6) Uani d . 1 . .
H H17 0.2594 0.4336 0.0971 0.054 Uiso calc R 1 . .
C C16 0.21082(14) 0.4979(2) 0.16270(14) 0.0486(7) Uani d . 1 . .
H H16 0.1999 0.4396 0.1834 0.058 Uiso calc R 1 . .
C C1 0.13502(14) 1.0108(2) 0.24051(14) 0.0507(7) Uani d . 1 . .
H H1 0.1108 0.9695 0.2634 0.061 Uiso calc R 1 . .
C C3 0.16615(14) 1.1703(2) 0.21661(15) 0.0482(7) Uani d . 1 . .
H H3 0.1647 1.2390 0.2226 0.058 Uiso calc R 1 . .
C C5 0.20473(13) 1.02969(19) 0.16908(13) 0.0410(6) Uani d . 1 . .
H H5 0.2304 1.0018 0.1408 0.049 Uiso calc R 1 . .
C C13 0.40755(16) 1.1802(2) -0.06192(17) 0.0606(8) Uani d . 1 . .
H H13 0.4006 1.1126 -0.0708 0.073 Uiso calc R 1 . .
C C11 0.45847(15) 1.3286(3) -0.08112(17) 0.0575(8) Uani d . 1 . .
C C8 0.37610(13) 1.2281(2) -0.01660(14) 0.0485(7) Uani d . 1 . .
C C14 0.50138(17) 1.3823(3) -0.1134(2) 0.0713(10) Uani d . 1 . .
C C2 0.13130(14) 1.1097(2) 0.24891(16) 0.0535(8) Uani d . 1 . .
H H2 0.1048 1.1361 0.2769 0.064 Uiso calc R 1 . .
C C10 0.42664(15) 1.3771(2) -0.03712(17) 0.0576(8) Uani d . 1 . .
H H10 0.4328 1.4450 -0.0291 0.069 Uiso calc R 1 . .
N N3 0.26781(11) 1.16107(18) 0.09093(12) 0.0452(5) Uani d D 1 . .
N N2 0.20658(11) 0.67179(15) 0.15560(11) 0.0417(5) Uani d . 1 . .
N N4 0.30732(11) 1.21732(18) 0.06194(12) 0.0474(6) Uani d . 1 . .
N N1 0.17155(11) 0.96955(16) 0.20120(11) 0.0443(5) Uani d . 1 . .
N N5 0.53463(17) 1.4260(3) -0.1381(2) 0.1005(13) Uani d . 1 . .
P P1 0.37466(4) 0.89969(6) 0.14663(5) 0.0599(2) Uani d D 1 . .
O O2 0.29542(10) 0.50513(15) -0.01052(10) 0.0563(5) Uani d . 1 . .
O O1 0.25284(10) 1.28063(15) 0.16533(11) 0.0584(6) Uani d . 1 . .
C C20 0.29779(12) 0.57604(19) 0.02673(13) 0.0409(6) Uani d . 1 . .
F F5 0.38656(13) 0.78661(16) 0.13688(14) 0.1030(8) Uani d DU 1 A .
F F6 0.35972(14) 1.01041(16) 0.15169(18) 0.1254(11) Uani d DU 1 A .
F F1 0.3229(3) 0.8764(3) 0.1891(3) 0.1111(19) Uani d PDU 0.773(8) A 1
F F2 0.4206(3) 0.9026(5) 0.2114(4) 0.182(3) Uani d PDU 0.773(8) A 1
F F3 0.4237(2) 0.9205(3) 0.1009(4) 0.129(2) Uani d PDU 0.773(8) A 1
F F4 0.3249(2) 0.8894(4) 0.0790(2) 0.1269(19) Uani d PDU 0.773(8) A 1
F F1' 0.3816(8) 0.8806(8) 0.2243(5) 0.096(5) Uani d PDU 0.227(8) A 2
F F2' 0.4440(4) 0.9236(7) 0.1569(9) 0.082(4) Uani d PDU 0.227(8) A 2
F F3' 0.3702(9) 0.9217(9) 0.0687(5) 0.112(5) Uani d PDU 0.227(8) A 2
F F4' 0.3055(4) 0.8774(9) 0.1384(11) 0.109(5) Uani d PDU 0.227(8) A 2
H H28 0.2574(13) 1.1069(16) 0.0696(14) 0.050(9) Uiso d D 1 . .
H H29 0.3373(14) 0.7020(18) 0.0501(13) 0.048(9) Uiso d D 1 . .

loop_
_atom_site_aniso_label
_atom_site_aniso_U_11
_atom_site_aniso_U_22
_atom_site_aniso_U_33
_atom_site_aniso_U_12
_atom_site_aniso_U_13
_atom_site_aniso_U_23
N8 0.0642(18) 0.082(2) 0.0669(17) -0.0083(15) 0.0370(15) -0.0052(15)
C28 0.0488(17) 0.067(2) 0.0496(16) -0.0054(15) 0.0193(14) -0.0023(15)
C25 0.0400(15) 0.0643(19) 0.0425(15) -0.0035(13) 0.0168(12) -0.0011(13)
C24 0.0556(18) 0.0592(19) 0.0508(16) 0.0032(14) 0.0264(14) 0.0007(14)
C26 0.060(2) 0.0591(19) 0.068(2) -0.0163(15) 0.0323(17) -0.0065(16)
C27 0.061(2) 0.057(2) 0.070(2) -0.0081(15) 0.0337(17) -0.0143(16)
C23 0.0533(18) 0.0538(17) 0.0513(16) -0.0046(13) 0.0241(14) 0.0040(13)
C22 0.0434(16) 0.0615(19) 0.0422(14) -0.0043(13) 0.0185(13) 0.0001(13)
C21 0.0528(18) 0.0588(19) 0.0508(16) -0.0022(14) 0.0266(14) -0.0057(14)
N7 0.0492(14) 0.0615(15) 0.0438(13) -0.0014(12) 0.0254(11) -0.0007(11)
N6 0.0535(15) 0.0522(15) 0.0478(13) -0.0051(11) 0.0304(12) -0.0071(11)
Ag1 0.07322(19) 0.03326(13) 0.07451(18) 0.00004(10) 0.03887(14) -0.00591(10)
C12 0.064(2) 0.075(2) 0.062(2) 0.0135(18) 0.0322(17) 0.0016(18)
C19 0.0487(16) 0.0332(13) 0.0431(14) -0.0006(11) 0.0210(12) 0.0034(11)
C15 0.0494(16) 0.0379(14) 0.0468(14) -0.0020(11) 0.0230(13) -0.0003(11)
C6 0.0461(15) 0.0332(14) 0.0469(15) 0.0052(11) 0.0122(12) 0.0029(11)
C18 0.0411(14) 0.0351(13) 0.0366(13) 0.0005(10) 0.0145(11) -0.0020(10)
C9 0.0540(18) 0.0563(19) 0.0534(17) 0.0099(14) 0.0210(14) 0.0056(14)
C7 0.0539(18) 0.0480(17) 0.0508(16) -0.0006(13) 0.0151(14) 0.0028(13)
C4 0.0431(15) 0.0345(13) 0.0377(13) 0.0032(11) 0.0107(11) -0.0017(10)
C17 0.0579(18) 0.0308(13) 0.0502(15) 0.0018(12) 0.0210(13) -0.0012(11)
C16 0.0652(19) 0.0339(14) 0.0519(16) -0.0052(13) 0.0246(14) 0.0049(12)
C1 0.0609(19) 0.0464(16) 0.0517(16) -0.0040(13) 0.0294(15) -0.0037(13)
C3 0.0550(17) 0.0375(15) 0.0556(16) 0.0041(12) 0.0194(14) -0.0086(12)
C5 0.0520(16) 0.0349(14) 0.0396(13) 0.0029(11) 0.0176(12) -0.0028(11)
C13 0.069(2) 0.054(2) 0.063(2) 0.0052(15) 0.0251(17) -0.0041(15)
C11 0.0524(18) 0.067(2) 0.0578(18) 0.0096(15) 0.0222(15) 0.0139(16)
C8 0.0455(16) 0.0573(18) 0.0444(15) 0.0042(13) 0.0123(13) 0.0069(13)
C14 0.072(2) 0.070(2) 0.082(2) 0.0147(18) 0.041(2) 0.0162(19)
C2 0.0587(19) 0.0492(17) 0.0604(18) 0.0035(14) 0.0321(15) -0.0082(14)
C10 0.0587(19) 0.0539(19) 0.0648(19) 0.0017(14) 0.0238(16) 0.0081(15)
N3 0.0534(15) 0.0370(13) 0.0491(13) -0.0059(10) 0.0197(11) -0.0014(10)
N2 0.0493(13) 0.0349(12) 0.0466(12) 0.0005(9) 0.0247(11) 0.0001(9)
N4 0.0512(14) 0.0456(13) 0.0482(13) -0.0036(11) 0.0163(11) 0.0063(11)
N1 0.0579(15) 0.0331(12) 0.0463(12) -0.0004(10) 0.0215(11) -0.0037(9)
N5 0.105(3) 0.084(3) 0.134(3) 0.009(2) 0.083(3) 0.021(2)
P1 0.0625(5) 0.0379(4) 0.0841(6) 0.0022(4) 0.0261(5) -0.0005(4)
O2 0.0716(14) 0.0488(12) 0.0551(12) 0.0005(10) 0.0296(11) -0.0130(10)
O1 0.0766(15) 0.0328(10) 0.0723(14) -0.0048(10) 0.0310(12) -0.0021(10)
C20 0.0463(15) 0.0397(14) 0.0403(14) 0.0051(11) 0.0179(12) 0.0000(11)
F5 0.139(2) 0.0483(12) 0.125(2) 0.0164(13) 0.0331(17) -0.0072(13)
F6 0.142(2) 0.0447(13) 0.208(3) 0.0124(13) 0.083(2) 0.0042(16)
F1 0.141(4) 0.087(2) 0.128(4) 0.010(2) 0.085(3) 0.026(2)
F2 0.143(5) 0.219(6) 0.156(5) 0.022(4) -0.051(4) -0.062(4)
F3 0.112(4) 0.094(3) 0.207(6) -0.018(2) 0.105(4) -0.012(3)
F4 0.110(3) 0.157(4) 0.101(3) 0.006(3) -0.017(3) 0.017(3)
F1' 0.149(10) 0.085(7) 0.064(6) -0.010(7) 0.041(7) 0.010(5)
F2' 0.056(5) 0.065(6) 0.125(9) -0.004(4) 0.020(6) -0.001(6)
F3' 0.146(11) 0.099(8) 0.085(7) 0.012(8) 0.000(7) 0.021(6)
F4' 0.075(7) 0.097(8) 0.156(11) -0.012(5) 0.020(7) -0.009(8)

loop_
_atom_type_symbol
_atom_type_description
_atom_type_scat_dispersion_real
_atom_type_scat_dispersion_imag
_atom_type_scat_source
C C 0.0033 0.0016 'International Tables Vol C Tables 4.2.6.8 and 6.1.1.4'
H H 0.0000 0.0000 'International Tables Vol C Tables 4.2.6.8 and 6.1.1.4'
N N 0.0061 0.0033 'International Tables Vol C Tables 4.2.6.8 and 6.1.1.4'
O O 0.0106 0.0060 'International Tables Vol C Tables 4.2.6.8 and 6.1.1.4'
Ag Ag -0.8971 1.1015 'International Tables Vol C Tables 4.2.6.8 and 6.1.1.4'
P P 0.1023 0.0942 'International Tables Vol C Tables 4.2.6.8 and 6.1.1.4'
F F 0.0171 0.0103 'International Tables Vol C Tables 4.2.6.8 and 6.1.1.4'

loop_
_geom_angle_atom_site_label_1
_geom_angle_atom_site_label_2
_geom_angle_atom_site_label_3
_geom_angle_site_symmetry_3
_geom_angle
_geom_angle_publ_flag
C28 N8 Ag1 8_565 153.0(3) ?
N8 C28 C25 . 177.1(4) ?
C26 C25 C24 . 120.9(3) ?
C26 C25 C28 . 120.5(3) ?
C24 C25 C28 . 118.5(3) ?
C23 C24 C25 . 119.7(3) ?
C23 C24 H24 . 120.1 ?
C25 C24 H24 . 120.1 ?
C25 C26 C27 . 118.5(3) ?
C25 C26 H26 . 120.7 ?
C27 C26 H26 . 120.7 ?
C22 C27 C26 . 121.4(3) ?
C22 C27 H27 . 119.3 ?
C26 C27 H27 . 119.3 ?
C24 C23 C22 . 120.2(3) ?
C24 C23 H23 . 119.9 ?
C22 C23 H23 . 119.9 ?
C27 C22 C23 . 119.2(3) ?
C27 C22 C21 . 119.7(3) ?
C23 C22 C21 . 121.0(3) ?
N7 C21 C22 . 120.4(3) ?
N7 C21 H21 . 119.8 ?
C22 C21 H21 . 119.8 ?
C21 N7 N6 . 114.8(3) ?
C20 N6 N7 . 119.3(2) ?
C20 N6 H29 . 123(2) ?
N7 N6 H29 . 116(2) ?
N1 Ag1 N2 . 156.22(8) yes
N1 Ag1 N8 8_466 109.53(9) yes
N2 Ag1 N8 8_466 92.22(9) yes
C13 C12 C11 . 119.3(3) ?
C13 C12 H12 . 120.3 ?
C11 C12 H12 . 120.3 ?
N2 C19 C18 . 123.0(2) ?
N2 C19 H19 . 118.5 ?
C18 C19 H19 . 118.5 ?
N2 C15 C16 . 122.7(2) ?
N2 C15 H15 . 118.7 ?
C16 C15 H15 . 118.7 ?
O1 C6 N3 . 123.4(3) ?
O1 C6 C4 . 120.7(2) ?
N3 C6 C4 . 115.9(2) ?
C19 C18 C17 . 118.5(2) ?
C19 C18 C20 . 123.1(2) ?
C17 C18 C20 . 118.4(2) ?
C10 C9 C8 . 121.1(3) ?
C10 C9 H9 . 119.5 ?
C8 C9 H9 . 119.5 ?
N4 C7 C8 . 120.0(3) ?
N4 C7 H7 . 120.0 ?
C8 C7 H7 . 120.0 ?
C5 C4 C3 . 117.9(2) ?
C5 C4 C6 . 124.2(2) ?
C3 C4 C6 . 117.7(2) ?
C16 C17 C18 . 119.0(2) ?
C16 C17 H17 . 120.5 ?
C18 C17 H17 . 120.5 ?
C17 C16 C15 . 118.9(2) ?
C17 C16 H16 . 120.5 ?
C15 C16 H16 . 120.5 ?
N1 C1 C2 . 122.8(3) ?
N1 C1 H1 . 118.6 ?
C2 C1 H1 . 118.6 ?
C2 C3 C4 . 119.2(3) ?
C2 C3 H3 . 120.4 ?
C4 C3 H3 . 120.4 ?
N1 C5 C4 . 123.4(2) ?
N1 C5 H5 . 118.3 ?
C4 C5 H5 . 118.3 ?
C12 C13 C8 . 120.9(3) ?
C12 C13 H13 . 119.6 ?
C8 C13 H13 . 119.6 ?
C10 C11 C12 . 120.1(3) ?
C10 C11 C14 . 119.2(3) ?
C12 C11 C14 . 120.7(3) ?
C9 C8 C13 . 118.5(3) ?
C9 C8 C7 . 121.3(3) ?
C13 C8 C7 . 120.3(3) ?
N5 C14 C11 . 178.6(4) ?
C1 C2 C3 . 119.4(3) ?
C1 C2 H2 . 120.3 ?
C3 C2 H2 . 120.3 ?
C9 C10 C11 . 120.1(3) ?
C9 C10 H10 . 119.9 ?
C11 C10 H10 . 119.9 ?
C6 N3 N4 . 119.2(2) ?
C6 N3 H28 . 126(2) ?
N4 N3 H28 . 114(2) ?
C15 N2 C19 . 117.9(2) ?
C15 N2 Ag1 . 120.36(17) ?
C19 N2 Ag1 . 121.45(17) ?
C7 N4 N3 . 115.7(2) ?
C5 N1 C1 . 117.3(2) ?
C5 N1 Ag1 . 121.31(17) ?
C1 N1 Ag1 . 121.18(18) ?
F2 P1 F4' . 127.9(7) ?
F1' P1 F4' . 89.8(7) ?
F2 P1 F6 . 92.4(3) ?
F1' P1 F6 . 94.9(5) ?
F4' P1 F6 . 88.7(5) ?
F2 P1 F2' . 50.8(5) ?
F1' P1 F2' . 88.9(7) ?
F4' P1 F2' . 178.3(8) ?
F6 P1 F2' . 90.3(4) ?
F2 P1 F3' . 139.5(7) ?
F1' P1 F3' . 177.5(8) ?
F4' P1 F3' . 92.5(8) ?
F6 P1 F3' . 84.2(4) ?
F2' P1 F3' . 88.8(7) ?
F2 P1 F3 . 92.8(4) ?
F1' P1 F3 . 130.6(6) ?
F4' P1 F3 . 139.2(7) ?
F6 P1 F3 . 92.24(19) ?
F3' P1 F3 . 47.2(6) ?
F2 P1 F1 . 90.2(4) ?
F1' P1 F1 . 52.3(6) ?
F6 P1 F1 . 88.72(18) ?
F2' P1 F1 . 140.8(6) ?
F3' P1 F1 . 129.9(7) ?
F3 P1 F1 . 176.8(3) ?
F2 P1 F5 . 91.5(3) ?
F1' P1 F5 . 88.1(4) ?
F4' P1 F5 . 88.8(5) ?
F6 P1 F5 . 176.14(19) ?
F2' P1 F5 . 92.2(4) ?
F3' P1 F5 . 92.9(4) ?
F3 P1 F5 . 87.63(19) ?
F1 P1 F5 . 91.21(18) ?
F2 P1 F4 . 176.3(4) ?
F1' P1 F4 . 139.5(6) ?
F4' P1 F4 . 50.2(7) ?
F6 P1 F4 . 90.8(2) ?
F2' P1 F4 . 131.2(6) ?
F3 P1 F4 . 89.0(3) ?
F1 P1 F4 . 87.9(3) ?
F5 P1 F4 . 85.3(2) ?
O2 C20 N6 . 123.8(2) ?
O2 C20 C18 . 121.3(2) ?
N6 C20 C18 . 114.9(2) ?

loop_
_geom_bond_atom_site_label_1
_geom_bond_atom_site_label_2
_geom_bond_site_symmetry_2
_geom_bond_distance
_geom_bond_publ_flag
N8 C28 . 1.134(4) ?
N8 Ag1 8_565 2.456(3) ?
C28 C25 . 1.440(4) ?
C25 C26 . 1.378(4) ?
C25 C24 . 1.389(4) ?
C24 C23 . 1.372(4) ?
C24 H24 . 0.9500 ?
C26 C27 . 1.384(4) ?
C26 H26 . 0.9500 ?
C27 C22 . 1.379(4) ?
C27 H27 . 0.9500 ?
C23 C22 . 1.390(4) ?
C23 H23 . 0.9500 ?
C22 C21 . 1.465(4) ?
C21 N7 . 1.271(4) ?
C21 H21 . 0.9500 ?
N7 N6 . 1.382(3) ?
N6 C20 . 1.351(4) ?
N6 H29 . 0.853(18) ?
Ag1 N1 . 2.172(2) yes
Ag1 N2 . 2.199(2) yes
Ag1 N8 8_466 2.456(3) yes
C12 C13 . 1.384(5) ?
C12 C11 . 1.387(5) ?
C12 H12 . 0.9500 ?
C19 N2 . 1.343(3) ?
C19 C18 . 1.377(3) ?
C19 H19 . 0.9500 ?
C15 N2 . 1.338(3) ?
C15 C16 . 1.381(4) ?
C15 H15 . 0.9500 ?
C6 O1 . 1.216(3) ?
C6 N3 . 1.358(3) ?
C6 C4 . 1.495(4) ?
C18 C17 . 1.388(4) ?
C18 C20 . 1.496(3) ?
C9 C10 . 1.369(4) ?
C9 C8 . 1.387(4) ?
C9 H9 . 0.9500 ?
C7 N4 . 1.279(4) ?
C7 C8 . 1.461(4) ?
C7 H7 . 0.9500 ?
C4 C5 . 1.381(4) ?
C4 C3 . 1.386(4) ?
C17 C16 . 1.379(4) ?
C17 H17 . 0.9500 ?
C16 H16 . 0.9500 ?
C1 N1 . 1.347(3) ?
C1 C2 . 1.369(4) ?
C1 H1 . 0.9500 ?
C3 C2 . 1.370(4) ?
C3 H3 . 0.9500 ?
C5 N1 . 1.341(3) ?
C5 H5 . 0.9500 ?
C13 C8 . 1.397(4) ?
C13 H13 . 0.9500 ?
C11 C10 . 1.387(4) ?
C11 C14 . 1.443(5) ?
C14 N5 . 1.130(4) ?
C2 H2 . 0.9500 ?
C10 H10 . 0.9500 ?
N3 N4 . 1.371(3) ?
N3 H28 . 0.865(18) ?
P1 F2 . 1.500(5) ?
P1 F1' . 1.545(9) ?
P1 F4' . 1.555(10) ?
P1 F6 . 1.559(2) ?
P1 F2' . 1.560(8) ?
P1 F3' . 1.562(9) ?
P1 F3 . 1.564(4) ?
P1 F1 . 1.577(3) ?
P1 F5 . 1.589(2) ?
P1 F4 . 1.594(4) ?
O2 C20 . 1.216(3) ?

loop_
_geom_hbond_atom_site_label_D
_geom_hbond_atom_site_label_H
_geom_hbond_atom_site_label_A
_geom_hbond_site_symmetry_A
_geom_hbond_distance_DH
_geom_hbond_distance_HA
_geom_hbond_distance_DA
_geom_hbond_angle_DHA
N3 H28 O2 7_565 0.865(18) 2.15(2) 2.990(3) 162(3)
N6 H29 F5 . 0.853(18) 2.21(2) 3.001(4) 155(3)

loop_
_geom_torsion_atom_site_label_1
_geom_torsion_atom_site_label_2
_geom_torsion_atom_site_label_3
_geom_torsion_atom_site_label_4
_geom_torsion_site_symmetry_1
_geom_torsion
C26 C25 C24 C23 . -0.5(5)
C28 C25 C24 C23 . 178.8(3)
C24 C25 C26 C27 . 1.2(5)
C28 C25 C26 C27 . -178.1(3)
C25 C26 C27 C22 . -1.0(5)
C25 C24 C23 C22 . -0.4(5)
C26 C27 C22 C23 . 0.2(5)
C26 C27 C22 C21 . 177.6(3)
C24 C23 C22 C27 . 0.6(5)
C24 C23 C22 C21 . -176.8(3)
C27 C22 C21 N7 . 169.9(3)
C23 C22 C21 N7 . -12.7(5)
C22 C21 N7 N6 . 177.8(3)
C21 N7 N6 C20 . 179.8(3)
N2 C19 C18 C17 . 0.1(4)
N2 C19 C18 C20 . 178.6(3)
O1 C6 C4 C5 . -159.2(3)
N3 C6 C4 C5 . 20.1(4)
O1 C6 C4 C3 . 16.2(4)
N3 C6 C4 C3 . -164.5(3)
C19 C18 C17 C16 . 0.1(4)
C20 C18 C17 C16 . -178.5(3)
C18 C17 C16 C15 . 0.2(4)
N2 C15 C16 C17 . -0.7(5)
C5 C4 C3 C2 . -1.1(4)
C6 C4 C3 C2 . -176.9(3)
C3 C4 C5 N1 . 0.2(4)
C6 C4 C5 N1 . 175.6(3)
C11 C12 C13 C8 . -0.1(5)
C13 C12 C11 C10 . -1.0(5)
C13 C12 C11 C14 . 179.5(3)
C10 C9 C8 C13 . -0.4(5)
C10 C9 C8 C7 . 179.4(3)
C12 C13 C8 C9 . 0.8(5)
C12 C13 C8 C7 . -179.0(3)
N4 C7 C8 C9 . -3.3(5)
N4 C7 C8 C13 . 176.4(3)
N1 C1 C2 C3 . -0.4(5)
C4 C3 C2 C1 . 1.2(5)
C8 C9 C10 C11 . -0.7(5)
C12 C11 C10 C9 . 1.4(5)
C14 C11 C10 C9 . -179.0(3)
O1 C6 N3 N4 . 2.7(4)
C4 C6 N3 N4 . -176.6(2)
C16 C15 N2 C19 . 0.9(4)
C16 C15 N2 Ag1 . -173.5(2)
C18 C19 N2 C15 . -0.6(4)
C18 C19 N2 Ag1 . 173.8(2)
N1 Ag1 N2 C15 . -169.9(2)
N8 Ag1 N2 C15 8_466 -13.3(2)
N1 Ag1 N2 C19 . 15.9(4)
N8 Ag1 N2 C19 8_466 172.5(2)
C8 C7 N4 N3 . 179.3(3)
C6 N3 N4 C7 . 172.6(3)
C4 C5 N1 C1 . 0.7(4)
C4 C5 N1 Ag1 . -173.5(2)
C2 C1 N1 C5 . -0.6(4)
C2 C1 N1 Ag1 . 173.6(2)
N2 Ag1 N1 C5 . -25.6(4)
N8 Ag1 N1 C5 8_466 179.3(2)
N2 Ag1 N1 C1 . 160.4(2)
N8 Ag1 N1 C1 8_466 5.3(2)
N7 N6 C20 O2 . -3.9(4)
N7 N6 C20 C18 . 176.5(2)
C19 C18 C20 O2 . -150.7(3)
C17 C18 C20 O2 . 27.8(4)
C19 C18 C20 N6 . 29.0(4)
C17 C18 C20 N6 . -152.5(3)
